data_2239883
loop_
_publ_author_name
'Chandrasekaran, Thangayyah'
'Suresh, Mani'
'Josephine Novina, John'
'Syed Ali Padusha, Mohamed Khan'
'Vasuki, Gopalsamy'
'Kasthuri, Balasubramani'

_publ_section_title
;
 Crystal structure of
 3-({[(thiophen-2-yl)methylidene]hydrazinyl}carbonyl)pyridinium chloride
 dihydrate
;
_journal_coeditor_code WM5042
_journal_issue 9
_journal_name_full 'Acta Crystallographica Section E'
_journal_page_first o976
_journal_page_last o977
_journal_paper_doi 10.1107/S1600536814017565
_journal_volume 70
_journal_year 2014
_chemical_formula_iupac 'C11 H10 N3 O S +, Cl -, 2H2 O'
_chemical_formula_moiety 'C11 H10 N3 O S +, Cl -, 2(H2 O)'
_chemical_formula_sum 'C11 H14 Cl N3 O3 S'
_chemical_formula_weight 303.76
_chemical_name_systematic
;
3-({[(Thiophen-2-yl)methylidene]hydrazinyl}carbonyl)pyridinium chloride
dihydrate
;
_space_group_IT_number 2
_symmetry_cell_setting triclinic
_symmetry_space_group_name_Hall '-P 1'
_symmetry_space_group_name_H-M 'P -1'
_atom_sites_solution_hydrogens geom
_atom_sites_solution_primary direct
_atom_sites_solution_secondary difmap
_audit_creation_method SHELXL-97
_cell_angle_alpha 67.361(4)
_cell_angle_beta 78.210(4)
_cell_angle_gamma 77.119(4)
_cell_formula_units_Z 2
_cell_length_a 7.8781(7)
_cell_length_b 8.6928(7)
_cell_length_c 11.0999(10)
_cell_measurement_reflns_used 3509
_cell_measurement_temperature 296(2)
_cell_measurement_theta_max 28.019
_cell_measurement_theta_min 2.572
_cell_volume 677.97(10)
_computing_cell_refinement 'SAINT (Bruker, 2004)'
_computing_data_collection 'APEX2 (Bruker, 2004)'
_computing_data_reduction 'SAINT (Bruker, 2004)'
_computing_molecular_graphics
;
ORTEP-3 for Windows (Farrugia, 2012) and Mercury (Macrae <i>et al.</i>,
2008)
;
_computing_publication_material 'PLATON (Spek, 2009) and publCIF (Westrip, 2010)'
_computing_structure_refinement 'SHELXL97 (Sheldrick, 2008)'
_computing_structure_solution 'SIR92 (Altomare <i>et al.</i>, 1993)'
_diffrn_ambient_temperature 296(2)
_diffrn_measured_fraction_theta_full 0.962
_diffrn_measured_fraction_theta_max 0.962
_diffrn_measurement_device_type 'Bruker APEXII CCD'
_diffrn_measurement_method '\w and \f scan'
_diffrn_radiation_monochromator graphite
_diffrn_radiation_source 'fine-focus sealed tube'
_diffrn_radiation_type MoK\a
_diffrn_radiation_wavelength 0.71073
_diffrn_reflns_av_R_equivalents 0.0160
_diffrn_reflns_av_sigmaI/netI 0.0248
_diffrn_reflns_limit_h_max 10
_diffrn_reflns_limit_h_min -9
_diffrn_reflns_limit_k_max 11
_diffrn_reflns_limit_k_min -7
_diffrn_reflns_limit_l_max 14
_diffrn_reflns_limit_l_min -14
_diffrn_reflns_number 5444
_diffrn_reflns_theta_full 28.23
_diffrn_reflns_theta_max 28.23
_diffrn_reflns_theta_min 2.57
_diffrn_standards_number 0
_exptl_absorpt_coefficient_mu 0.443
_exptl_absorpt_correction_T_max 0.8786
_exptl_absorpt_correction_T_min 0.8604
_exptl_absorpt_correction_type multi-scan
_exptl_absorpt_process_details '(<i>SADABS</i>; Bruker, 2004)'
_exptl_crystal_colour 'pale yellow'
_exptl_crystal_density_diffrn 1.488
_exptl_crystal_density_method 'not measured'
_exptl_crystal_description block
_exptl_crystal_F_000 316
_exptl_crystal_size_max 0.35
_exptl_crystal_size_mid 0.30
_exptl_crystal_size_min 0.30
_refine_diff_density_max 0.317
_refine_diff_density_min -0.403
_refine_ls_extinction_method none
_refine_ls_goodness_of_fit_ref 1.045
_refine_ls_hydrogen_treatment mixed
_refine_ls_matrix_type full
_refine_ls_number_parameters 192
_refine_ls_number_reflns 3222
_refine_ls_number_restraints 6
_refine_ls_restrained_S_all 1.044
_refine_ls_R_factor_all 0.0423
_refine_ls_R_factor_gt 0.0366
_refine_ls_shift/su_max 0.001
_refine_ls_shift/su_mean 0.000
_refine_ls_structure_factor_coef Fsqd
_refine_ls_weighting_details 'calc w=1/[\s^2^(Fo^2^)+(0.0760P)^2^+0.1235P] where P=(Fo^2^+2Fc^2^)/3'
_refine_ls_weighting_scheme calc
_refine_ls_wR_factor_gt 0.1132
_refine_ls_wR_factor_ref 0.1194
_reflns_number_gt 2761
_reflns_number_total 3222
_reflns_threshold_expression I>2sigma(I)
_cod_data_source_file wm5042sup1.cif
_cod_data_source_block I
_cod_database_code 2239883
_cod_database_fobs_code 2239883

loop_
_symmetry_equiv_pos_as_xyz
'x, y, z'
'-x, -y, -z'

loop_
_atom_site_type_symbol
_atom_site_label
_atom_site_fract_x
_atom_site_fract_y
_atom_site_fract_z
_atom_site_U_iso_or_equiv
_atom_site_adp_type
_atom_site_calc_flag
_atom_site_refinement_flags
_atom_site_occupancy
_atom_site_symmetry_multiplicity
S S1 0.17836(6) 0.47295(5) 0.80609(4) 0.04223(14) Uani d . 1 1
Cl Cl 0.17151(7) 0.25503(5) 1.42848(4) 0.05065(16) Uani d . 1 1
O O1 0.38027(16) 0.80909(14) 1.00852(10) 0.0399(3) Uani d . 1 1
O O1W 0.3488(2) 0.82526(19) 0.75281(13) 0.0514(3) Uani d D 1 1
N N2 0.31200(17) 0.55367(15) 1.14192(12) 0.0315(3) Uani d . 1 1
N N3 0.27791(16) 0.52406(15) 1.03627(12) 0.0306(3) Uani d . 1 1
O O2W 0.0187(2) 0.9549(2) 0.67510(14) 0.0640(4) Uani d D 1 1
N N1 0.47813(17) 0.91856(17) 1.31029(13) 0.0367(3) Uani d . 1 1
H H1N1 0.5298 1.0037 1.2922 0.044 Uiso calc R 1 1
C C9 0.1401(2) 0.18261(19) 0.98202(16) 0.0367(3) Uani d . 1 1
H H9 0.1335 0.0925 1.0618 0.044 Uiso calc R 1 1
C C4 0.37426(18) 0.74005(17) 1.23659(14) 0.0287(3) Uani d . 1 1
C C6 0.35574(18) 0.70370(17) 1.11885(13) 0.0284(3) Uani d . 1 1
C C5 0.4561(2) 0.87569(19) 1.21193(15) 0.0329(3) Uani d . 1 1
H H5 0.4964 0.9381 1.1257 0.040 Uiso calc R 1 1
C C7 0.23292(19) 0.38064(18) 1.06447(14) 0.0318(3) Uani d . 1 1
H H7 0.2300 0.3041 1.1506 0.038 Uiso calc R 1 1
C C8 0.18671(19) 0.33584(18) 0.96480(14) 0.0306(3) Uani d . 1 1
C C11 0.1187(2) 0.3284(3) 0.76111(18) 0.0471(4) Uani d . 1 1
H H11 0.0986 0.3481 0.6763 0.057 Uiso calc R 1 1
C C10 0.1041(2) 0.1815(2) 0.86327(19) 0.0466(4) Uani d . 1 1
H H10 0.0732 0.0886 0.8558 0.056 Uiso calc R 1 1
C C3 0.3133(3) 0.6516(2) 1.36593(16) 0.0471(4) Uani d . 1 1
H H3 0.2565 0.5600 1.3860 0.056 Uiso calc R 1 1
C C2 0.3378(3) 0.7008(3) 1.46513(17) 0.0610(6) Uani d . 1 1
H H2 0.2962 0.6429 1.5522 0.073 Uiso calc R 1 1
C C1 0.4229(3) 0.8340(2) 1.43523(17) 0.0481(4) Uani d . 1 1
H H1 0.4421 0.8655 1.5019 0.058 Uiso calc R 1 1
H H2N2 0.298(3) 0.482(3) 1.218(2) 0.057(6) Uiso d . 1 1
H H1O1 0.337(4) 0.778(3) 0.8380(17) 0.086(9) Uiso d D 1 1
H H2O2 -0.019(4) 0.898(3) 0.644(3) 0.093(10) Uiso d D 1 1
H H1O2 0.047(3) 1.041(3) 0.610(2) 0.078(8) Uiso d D 1 1
H H2O1 0.243(2) 0.854(3) 0.734(3) 0.079(9) Uiso d D 1 1

loop_
_atom_site_aniso_label
_atom_site_aniso_U_11
_atom_site_aniso_U_22
_atom_site_aniso_U_33
_atom_site_aniso_U_12
_atom_site_aniso_U_13
_atom_site_aniso_U_23
S1 0.0576(3) 0.0397(2) 0.0315(2) -0.01844(18) -0.00473(17) -0.00956(16)
Cl 0.0716(3) 0.0443(3) 0.0392(2) -0.0295(2) -0.0095(2) -0.00611(18)
O1 0.0609(7) 0.0349(5) 0.0264(5) -0.0208(5) -0.0068(5) -0.0060(4)
O1W 0.0708(9) 0.0549(8) 0.0352(7) -0.0351(7) -0.0011(6) -0.0127(6)
N2 0.0442(7) 0.0286(6) 0.0247(6) -0.0124(5) -0.0048(5) -0.0091(5)
N3 0.0361(6) 0.0319(6) 0.0282(6) -0.0097(5) -0.0034(5) -0.0135(5)
O2W 0.0985(12) 0.0610(9) 0.0386(7) -0.0414(8) -0.0182(7) -0.0039(6)
N1 0.0451(7) 0.0370(7) 0.0360(7) -0.0189(6) -0.0028(5) -0.0161(5)
C9 0.0448(8) 0.0295(7) 0.0375(8) -0.0108(6) -0.0059(6) -0.0108(6)
C4 0.0331(7) 0.0275(6) 0.0272(7) -0.0086(5) -0.0032(5) -0.0099(5)
C6 0.0307(7) 0.0284(6) 0.0276(7) -0.0080(5) -0.0033(5) -0.0099(5)
C5 0.0384(7) 0.0332(7) 0.0294(7) -0.0140(6) -0.0017(5) -0.0104(6)
C7 0.0377(7) 0.0298(7) 0.0293(7) -0.0087(5) -0.0032(5) -0.0107(5)
C8 0.0342(7) 0.0297(7) 0.0306(7) -0.0096(5) -0.0021(5) -0.0125(5)
C11 0.0487(9) 0.0635(11) 0.0410(9) -0.0144(8) -0.0078(7) -0.0276(8)
C10 0.0490(9) 0.0458(9) 0.0606(11) -0.0173(7) -0.0065(8) -0.0307(8)
C3 0.0756(13) 0.0421(9) 0.0295(8) -0.0334(9) 0.0031(7) -0.0111(7)
C2 0.1039(17) 0.0616(12) 0.0248(8) -0.0459(12) 0.0060(9) -0.0126(8)
C1 0.0703(12) 0.0516(10) 0.0336(8) -0.0218(9) -0.0054(8) -0.0214(7)

loop_
_atom_type_symbol
_atom_type_description
_atom_type_scat_dispersion_real
_atom_type_scat_dispersion_imag
_atom_type_scat_source
C C 0.0033 0.0016 'International Tables Vol C Tables 4.2.6.8 and 6.1.1.4'
H H 0.0000 0.0000 'International Tables Vol C Tables 4.2.6.8 and 6.1.1.4'
N N 0.0061 0.0033 'International Tables Vol C Tables 4.2.6.8 and 6.1.1.4'
O O 0.0106 0.0060 'International Tables Vol C Tables 4.2.6.8 and 6.1.1.4'
S S 0.1246 0.1234 'International Tables Vol C Tables 4.2.6.8 and 6.1.1.4'
Cl Cl 0.1484 0.1585 'International Tables Vol C Tables 4.2.6.8 and 6.1.1.4'

loop_
_geom_angle_atom_site_label_1
_geom_angle_atom_site_label_2
_geom_angle_atom_site_label_3
_geom_angle
C11 S1 C8 92.07(8)
H1O1 O1W H2O1 104(2)
C6 N2 N3 117.65(12)
C6 N2 H2N2 122.4(16)
N3 N2 H2N2 119.8(16)
C7 N3 N2 114.96(12)
H2O2 O2W H1O2 106(2)
C1 N1 C5 122.12(13)
C1 N1 H1N1 118.9
C5 N1 H1N1 118.9
C8 C9 C10 111.34(14)
C8 C9 H9 124.3
C10 C9 H9 124.3
C5 C4 C3 118.07(14)
C5 C4 C6 116.35(12)
C3 C4 C6 125.57(13)
O1 C6 N2 123.36(13)
O1 C6 C4 119.87(12)
N2 C6 C4 116.77(12)
N1 C5 C4 120.82(13)
N1 C5 H5 119.6
C4 C5 H5 119.6
N3 C7 C8 120.85(13)
N3 C7 H7 119.6
C8 C7 H7 119.6
C9 C8 C7 126.41(14)
C9 C8 S1 111.11(11)
C7 C8 S1 122.47(11)
C10 C11 S1 111.95(13)
C10 C11 H11 124.0
S1 C11 H11 124.0
C11 C10 C9 113.50(15)
C11 C10 H10 123.2
C9 C10 H10 123.2
C4 C3 C2 119.31(15)
C4 C3 H3 120.3
C2 C3 H3 120.3
C1 C2 C3 120.10(16)
C1 C2 H2 120.0
C3 C2 H2 120.0
N1 C1 C2 119.56(15)
N1 C1 H1 120.2
C2 C1 H1 120.2

loop_
_geom_bond_atom_site_label_1
_geom_bond_atom_site_label_2
_geom_bond_site_symmetry_2
_geom_bond_distance
S1 C11 . 1.6999(18)
S1 C8 . 1.7101(15)
Cl Cl 1 0.0000(12)
O1 C6 . 1.2226(17)
O1W H1O1 . 0.868(17)
O1W H2O1 . 0.857(16)
N2 C6 . 1.3389(18)
N2 N3 . 1.3804(17)
N2 H2N2 . 0.83(2)
N3 C7 . 1.2764(18)
O2W H2O2 . 0.837(17)
O2W H1O2 . 0.851(16)
N1 C1 . 1.328(2)
N1 C5 . 1.3344(19)
N1 H1N1 . 0.8600
C9 C8 . 1.393(2)
C9 C10 . 1.408(2)
C9 H9 . 0.9300
C4 C5 . 1.3780(19)
C4 C3 . 1.384(2)
C4 C6 . 1.4985(19)
C5 H5 . 0.9300
C7 C8 . 1.438(2)
C7 H7 . 0.9300
C11 C10 . 1.352(3)
C11 H11 . 0.9300
C10 H10 . 0.9300
C3 C2 . 1.386(2)
C3 H3 . 0.9300
C2 C1 . 1.364(3)
C2 H2 . 0.9300
C1 H1 . 0.9300

loop_
_geom_hbond_atom_site_label_D
_geom_hbond_atom_site_label_H
_geom_hbond_atom_site_label_A
_geom_hbond_site_symmetry_A
_geom_hbond_distance_DH
_geom_hbond_distance_HA
_geom_hbond_distance_DA
_geom_hbond_angle_DHA
N1 H1N1 O1W 2_677 0.86 1.80 2.659(2) 176
N2 H2N2 Cl . 0.84(2) 2.59(2) 3.4011(14) 163(2)
O1W H1O1 O1 . 0.868(17) 2.11(2) 2.8465(18) 142(2)
O1W H1O1 N3 . 0.868(17) 2.50(2) 3.2648(19) 148(2)
O2W H2O2 Cl 2_567 0.83(3) 2.41(3) 3.2305(18) 171(3)
O2W H1O2 Cl 1_564 0.85(2) 2.37(2) 3.2102(16) 171(2)
O1W H2O1 O2W . 0.860(19) 1.91(2) 2.764(2) 170(3)
C2 H2 S1 1_556 0.93 2.71 3.6359(19) 179
C3 H3 Cl 1 0.93 2.72 3.629(2) 166
C5 H5 O1 2_677 0.93 2.41 3.207(2) 143
